data_7221064
loop_
_publ_author_name
'Basak, Amit'
'Bhattacharya, Prabuddha'
'Senapati, Kalyan'
'Chattopadhyay, Krishna'
'Mandal, Santi M.'

_publ_section_title
;
 Synthesis of Benzochromenes and Dihydrophenanthridines with Helical Motif
 using Garratt-Braverman and Buchwald-Hartwig Reactions
;
_journal_name_full 'RSC Adv.'
_journal_paper_doi 10.1039/C5RA12512J
_journal_year 2015
_chemical_formula_moiety 'C23 H21 N O4 S'
_chemical_formula_sum 'C23 H21 N O4 S'
_chemical_formula_weight 407.47
_chemical_name_systematic ab/pb/377p
_space_group_IT_number 14
_symmetry_cell_setting monoclinic
_symmetry_space_group_name_Hall '-P 2ybc'
_symmetry_space_group_name_H-M 'P 1 21/c 1'
_atom_sites_solution_hydrogens geom
_atom_sites_solution_primary direct
_atom_sites_solution_secondary difmap
_audit_creation_method SHELXL-97
_audit_update_record
;
2014-12-30 deposited with the CCDC.
2015-07-03 downloaded from the CCDC.
;
_cell_angle_alpha 90.00
_cell_angle_beta 114.172(7)
_cell_angle_gamma 90.00
_cell_formula_units_Z 4
_cell_length_a 8.508(2)
_cell_length_b 12.301(3)
_cell_length_c 20.778(4)
_cell_measurement_temperature 293(2)
_cell_volume 1983.9(8)
_computing_cell_refinement 'Bruker SMART'
_computing_data_collection 'Bruker SMART'
_computing_data_reduction 'Bruker SAINT'
_computing_publication_material 'SHELXL-97 (Sheldrick, 1997), PLATON (Spek, 2009)'
_computing_structure_refinement 'SHELXL-97 (Sheldrick, 2008)'
_computing_structure_solution "'SHELXS-97 (Sheldrick, 1990)"
_diffrn_ambient_temperature 293(2)
_diffrn_measured_fraction_theta_full 0.978
_diffrn_measured_fraction_theta_max 0.978
_diffrn_measurement_device_type 'CCD area detector'
_diffrn_measurement_method 'phi and omega scans'
_diffrn_radiation_monochromator graphite
_diffrn_radiation_source 'fine-focus sealed tube'
_diffrn_radiation_type MoK\a
_diffrn_radiation_wavelength 0.71073
_diffrn_reflns_av_R_equivalents 0.0383
_diffrn_reflns_av_sigmaI/netI 0.0256
_diffrn_reflns_limit_h_max 10
_diffrn_reflns_limit_h_min -9
_diffrn_reflns_limit_k_max 14
_diffrn_reflns_limit_k_min -13
_diffrn_reflns_limit_l_max 24
_diffrn_reflns_limit_l_min -24
_diffrn_reflns_number 22705
_diffrn_reflns_theta_full 25.21
_diffrn_reflns_theta_max 25.21
_diffrn_reflns_theta_min 1.97
_exptl_absorpt_coefficient_mu 0.193
_exptl_absorpt_correction_T_max 0.971
_exptl_absorpt_correction_T_min 0.942
_exptl_absorpt_correction_type multi-scan
_exptl_absorpt_process_details 'SADABS (Sheldrick, 1997)'
_exptl_crystal_colour white
_exptl_crystal_density_diffrn 1.364
_exptl_crystal_density_method 'not measured'
_exptl_crystal_description Block
_exptl_crystal_F_000 856
_exptl_crystal_recrystallization_method 'Re-crystallisation from solvent: '
_exptl_crystal_size_max 0.34
_exptl_crystal_size_mid 0.26
_exptl_crystal_size_min 0.15
_refine_diff_density_max 0.265
_refine_diff_density_min -0.353
_refine_diff_density_rms 0.035
_refine_ls_extinction_method none
_refine_ls_goodness_of_fit_ref 2.111
_refine_ls_hydrogen_treatment mixed
_refine_ls_matrix_type full
_refine_ls_number_parameters 264
_refine_ls_number_reflns 3489
_refine_ls_number_restraints 0
_refine_ls_restrained_S_all 2.111
_refine_ls_R_factor_all 0.0575
_refine_ls_R_factor_gt 0.0407
_refine_ls_shift/su_max 0.010
_refine_ls_shift/su_mean 0.003
_refine_ls_structure_factor_coef Fsqd
_refine_ls_weighting_details 'calc w=1/[\s^2^(Fo^2^)+(0.0100P)^2^+0.0000P] where P=(Fo^2^+2Fc^2^)/3'
_refine_ls_weighting_scheme calc
_refine_ls_wR_factor_gt 0.0731
_refine_ls_wR_factor_ref 0.0751
_reflns_number_gt 2694
_reflns_number_total 3489
_reflns_threshold_expression >2\s(I)
_cod_data_source_file c5ra12512j2.cif
_cod_data_source_block platon
_cod_depositor_comments
;
The following automatic conversions were performed:

'_symmetry_cell_setting' value 'Monoclinic' changed to 'monoclinic'
according to
/usr/data/users/saulius/crontab/automatic-downloads/rss-feeds/RSC/lib/dictionaries/cif_core.dic
dictionary named 'cif_core.dic' version 2.4.2 from 2011-04-26.

Automatic conversion script
Id: cif_fix_values 3271 2015-04-21 07:52:19Z andrius 
;
_cod_original_sg_symbol_H-M 'P 21/c'
_cod_database_code 7221064

loop_
_symmetry_equiv_pos_as_xyz
'x, y, z'
'-x, y+1/2, -z+1/2'
'-x, -y, -z'
'x, -y-1/2, z-1/2'

loop_
_atom_site_label
_atom_site_type_symbol
_atom_site_fract_x
_atom_site_fract_y
_atom_site_fract_z
_atom_site_U_iso_or_equiv
_atom_site_adp_type
_atom_site_occupancy
_atom_site_symmetry_multiplicity
_atom_site_calc_flag
_atom_site_refinement_flags
S1 S -0.83689(7) 0.32228(4) -0.37306(3) 0.05045(16) Uani 1 1 d .
O1 O -0.16438(19) 0.00513(13) -0.36810(9) 0.0907(5) Uani 1 1 d .
O2 O -0.45188(18) 0.38925(11) -0.58047(7) 0.0601(4) Uani 1 1 d .
O3 O -0.94735(17) 0.27334(11) -0.34417(7) 0.0663(4) Uani 1 1 d .
O4 O -0.84980(16) 0.43644(10) -0.38794(7) 0.0615(4) Uani 1 1 d .
N1 N -0.87930(18) 0.25975(11) -0.44950(7) 0.0446(4) Uani 1 1 d .
C1 C -0.6061(2) 0.11867(13) -0.43905(9) 0.0374(4) Uani 1 1 d .
C2 C -0.4507(2) 0.06171(14) -0.41082(9) 0.0418(5) Uani 1 1 d .
C3 C -0.4337(3) -0.02997(15) -0.36973(9) 0.0468(5) Uani 1 1 d .
C4 C -0.5692(3) -0.06979(15) -0.35686(10) 0.0538(5) Uani 1 1 d .
H4 H -0.5564 -0.1323 -0.3300 0.065 Uiso 1 1 calc R
C5 C -0.7243(3) -0.01528(15) -0.38447(10) 0.0501(5) Uani 1 1 d .
H5 H -0.8171 -0.0410 -0.3761 0.060 Uiso 1 1 calc R
C6 C -0.7426(2) 0.07797(14) -0.42475(9) 0.0413(5) Uani 1 1 d .
C7 C -0.2521(3) -0.07037(17) -0.34335(12) 0.0671(6) Uani 1 1 d .
H7A H -0.2003 -0.0734 -0.2922 0.080 Uiso 1 1 calc R
H7B H -0.2487 -0.1424 -0.3617 0.080 Uiso 1 1 calc R
C8 C -0.2790(2) 0.08353(16) -0.41355(10) 0.0551(5) Uani 1 1 d .
H8A H -0.2875 0.0754 -0.4613 0.066 Uiso 1 1 calc R
H8B H -0.2398 0.1566 -0.3973 0.066 Uiso 1 1 calc R
C9 C -0.6346(2) 0.22136(14) -0.47972(8) 0.0377(4) Uani 1 1 d .
C10 C -0.5287(2) 0.25446(14) -0.51304(9) 0.0440(5) Uani 1 1 d .
H10 H -0.4387 0.2097 -0.5110 0.053 Uiso 1 1 calc R
C11 C -0.5553(2) 0.35215(15) -0.54882(9) 0.0456(5) Uani 1 1 d .
C12 C -0.6932(3) 0.41681(16) -0.55487(9) 0.0527(5) Uani 1 1 d .
H12 H -0.7141 0.4814 -0.5803 0.063 Uiso 1 1 calc R
C13 C -0.8001(2) 0.38548(15) -0.52309(9) 0.0499(5) Uani 1 1 d .
H13 H -0.8932 0.4290 -0.5273 0.060 Uiso 1 1 calc R
C14 C -0.7697(2) 0.28949(15) -0.48485(9) 0.0405(4) Uani 1 1 d .
C15 C -0.9080(2) 0.14111(15) -0.45158(10) 0.0529(5) Uani 1 1 d .
H15A H -0.9781 0.1193 -0.4998 0.064 Uiso 1 1 calc R
H15B H -0.9711 0.1236 -0.4232 0.064 Uiso 1 1 calc R
C16 C -0.2836(3) 0.34425(16) -0.55612(11) 0.0623(6) Uani 1 1 d .
H16A H -0.2149 0.3869 -0.5736 0.093 Uiso 1 1 calc R
H16B H -0.2906 0.2709 -0.5728 0.093 Uiso 1 1 calc R
H16C H -0.2316 0.3446 -0.5055 0.093 Uiso 1 1 calc R
C17 C -0.6223(2) 0.29227(15) -0.31930(9) 0.0432(5) Uani 1 1 d .
C18 C -0.4918(3) 0.35172(15) -0.32631(10) 0.0508(5) Uani 1 1 d .
H18 H -0.5176 0.4131 -0.3550 0.061 Uiso 1 1 calc R
C19 C -0.3236(3) 0.31891(17) -0.29040(10) 0.0583(6) Uani 1 1 d .
H19 H -0.2358 0.3590 -0.2947 0.070 Uiso 1 1 calc R
C20 C -0.2826(3) 0.22734(17) -0.24788(10) 0.0563(6) Uani 1 1 d .
C21 C -0.4150(3) 0.16978(16) -0.24110(9) 0.0542(5) Uani 1 1 d .
H21 H -0.3891 0.1085 -0.2124 0.065 Uiso 1 1 calc R
C22 C -0.5837(3) 0.20146(15) -0.27598(9) 0.0497(5) Uani 1 1 d .
H22 H -0.6712 0.1624 -0.2706 0.060 Uiso 1 1 calc R
C23 C -0.0980(3) 0.1909(2) -0.21041(12) 0.0892(8) Uani 1 1 d .
H23A H -0.0944 0.1214 -0.1889 0.134 Uiso 1 1 calc R
H23B H -0.0351 0.2430 -0.1747 0.134 Uiso 1 1 calc R
H23C H -0.0468 0.1852 -0.2438 0.134 Uiso 1 1 calc R

loop_
_atom_site_aniso_label
_atom_site_aniso_U_11
_atom_site_aniso_U_22
_atom_site_aniso_U_33
_atom_site_aniso_U_23
_atom_site_aniso_U_13
_atom_site_aniso_U_12
S1 0.0467(3) 0.0505(3) 0.0609(3) -0.0018(3) 0.0290(3) 0.0015(3)
O1 0.0508(10) 0.0874(12) 0.1324(14) 0.0492(11) 0.0361(10) 0.0209(9)
O2 0.0616(10) 0.0633(9) 0.0619(9) 0.0176(7) 0.0318(8) -0.0002(8)
O3 0.0588(10) 0.0765(10) 0.0810(10) -0.0031(8) 0.0463(8) -0.0080(8)
O4 0.0688(10) 0.0407(8) 0.0821(10) 0.0013(7) 0.0380(8) 0.0112(7)
N1 0.0349(9) 0.0440(10) 0.0543(10) -0.0017(7) 0.0176(8) -0.0003(7)
C1 0.0390(12) 0.0330(11) 0.0410(10) -0.0059(8) 0.0170(9) -0.0046(9)
C2 0.0415(12) 0.0370(11) 0.0479(11) -0.0024(9) 0.0194(10) -0.0027(9)
C3 0.0480(13) 0.0372(11) 0.0515(12) 0.0006(9) 0.0166(10) -0.0014(10)
C4 0.0681(16) 0.0359(12) 0.0545(13) 0.0043(9) 0.0220(12) -0.0059(11)
C5 0.0554(15) 0.0440(12) 0.0562(12) -0.0067(10) 0.0282(11) -0.0176(11)
C6 0.0393(12) 0.0370(11) 0.0476(11) -0.0071(9) 0.0180(10) -0.0081(9)
C7 0.0611(16) 0.0566(14) 0.0733(15) 0.0096(12) 0.0173(13) 0.0065(12)
C8 0.0448(13) 0.0496(13) 0.0692(14) 0.0091(11) 0.0217(11) 0.0065(10)
C9 0.0348(11) 0.0379(11) 0.0386(10) -0.0032(8) 0.0132(9) -0.0044(9)
C10 0.0457(12) 0.0398(11) 0.0479(11) 0.0016(9) 0.0207(10) 0.0030(9)
C11 0.0470(13) 0.0488(13) 0.0403(11) 0.0025(9) 0.0173(10) -0.0033(10)
C12 0.0538(14) 0.0480(13) 0.0500(12) 0.0106(10) 0.0150(11) 0.0043(11)
C13 0.0422(13) 0.0493(13) 0.0506(12) 0.0041(10) 0.0112(10) 0.0093(10)
C14 0.0329(11) 0.0434(11) 0.0409(10) -0.0019(9) 0.0107(9) -0.0027(9)
C15 0.0407(13) 0.0533(13) 0.0661(13) -0.0077(10) 0.0233(11) -0.0136(10)
C16 0.0586(15) 0.0619(15) 0.0773(15) 0.0081(11) 0.0390(13) -0.0024(12)
C17 0.0462(13) 0.0408(11) 0.0428(11) -0.0047(9) 0.0184(9) -0.0051(10)
C18 0.0536(14) 0.0480(13) 0.0507(12) 0.0015(10) 0.0212(11) -0.0072(11)
C19 0.0497(15) 0.0674(15) 0.0569(13) 0.0016(12) 0.0207(11) -0.0130(12)
C20 0.0514(15) 0.0648(15) 0.0451(12) -0.0019(11) 0.0121(11) -0.0002(12)
C21 0.0648(16) 0.0470(13) 0.0436(11) 0.0012(10) 0.0150(11) -0.0019(12)
C22 0.0558(15) 0.0473(12) 0.0472(12) -0.0068(10) 0.0223(11) -0.0120(11)
C23 0.0584(16) 0.112(2) 0.0803(17) 0.0148(15) 0.0114(13) 0.0086(15)

loop_
_atom_type_symbol
_atom_type_description
_atom_type_scat_dispersion_real
_atom_type_scat_dispersion_imag
_atom_type_scat_source
C C 0.0030 0.0020 'International Tables Vol C Tables 4.2.6.8 and 6.1.1.4'
H H 0.0000 0.0000 'International Tables Vol C Tables 4.2.6.8 and 6.1.1.4'
N N 0.0060 0.0030 'International Tables Vol C Tables 4.2.6.8 and 6.1.1.4'
O O 0.0110 0.0060 'International Tables Vol C Tables 4.2.6.8 and 6.1.1.4'
S S 0.1250 0.1230 'International Tables Vol C Tables 4.2.6.8 and 6.1.1.4'

loop_
_geom_angle_atom_site_label_1
_geom_angle_atom_site_label_2
_geom_angle_atom_site_label_3
_geom_angle
O4 S1 O3 119.67(8)
O4 S1 N1 106.22(8)
O3 S1 N1 106.33(8)
O4 S1 C17 108.25(9)
O3 S1 C17 109.60(9)
N1 S1 C17 105.90(8)
C7 O1 C8 111.50(15)
C11 O2 C16 116.70(14)
C14 N1 C15 111.52(14)
C14 N1 S1 115.67(11)
C15 N1 S1 116.93(12)
C2 C1 C6 117.10(16)
C2 C1 C9 124.93(16)
C6 C1 C9 117.90(16)
C3 C2 C1 120.59(17)
C3 C2 C8 108.05(16)
C1 C2 C8 131.31(16)
C4 C3 C2 121.70(18)
C4 C3 C7 129.19(19)
C2 C3 C7 109.09(17)
C3 C4 C5 118.79(18)
C3 C4 H4 120.6
C5 C4 H4 120.6
C4 C5 C6 120.23(18)
C4 C5 H5 119.9
C6 C5 H5 119.9
C5 C6 C1 121.58(18)
C5 C6 C15 120.47(17)
C1 C6 C15 117.89(16)
O1 C7 C3 105.56(16)
O1 C7 H7A 110.6
C3 C7 H7A 110.6
O1 C7 H7B 110.6
C3 C7 H7B 110.6
H7A C7 H7B 108.8
O1 C8 C2 105.42(15)
O1 C8 H8A 110.7
C2 C8 H8A 110.7
O1 C8 H8B 110.7
C2 C8 H8B 110.7
H8A C8 H8B 108.8
C14 C9 C10 117.71(16)
C14 C9 C1 119.61(16)
C10 C9 C1 122.67(16)
C11 C10 C9 121.41(17)
C11 C10 H10 119.3
C9 C10 H10 119.3
O2 C11 C12 116.88(17)
O2 C11 C10 123.40(18)
C12 C11 C10 119.71(18)
C13 C12 C11 119.87(18)
C13 C12 H12 120.1
C11 C12 H12 120.1
C12 C13 C14 120.48(18)
C12 C13 H13 119.8
C14 C13 H13 119.8
C13 C14 C9 120.75(17)
C13 C14 N1 119.81(16)
C9 C14 N1 119.44(16)
N1 C15 C6 112.46(14)
N1 C15 H15A 109.1
C6 C15 H15A 109.1
N1 C15 H15B 109.1
C6 C15 H15B 109.1
H15A C15 H15B 107.8
O2 C16 H16A 109.5
O2 C16 H16B 109.5
H16A C16 H16B 109.5
O2 C16 H16C 109.5
H16A C16 H16C 109.5
H16B C16 H16C 109.5
C22 C17 C18 120.39(18)
C22 C17 S1 119.56(15)
C18 C17 S1 119.62(15)
C19 C18 C17 119.22(18)
C19 C18 H18 120.4
C17 C18 H18 120.4
C18 C19 C20 121.28(19)
C18 C19 H19 119.4
C20 C19 H19 119.4
C19 C20 C21 118.5(2)
C19 C20 C23 120.6(2)
C21 C20 C23 120.9(2)
C22 C21 C20 121.27(19)
C22 C21 H21 119.4
C20 C21 H21 119.4
C21 C22 C17 119.32(18)
C21 C22 H22 120.3
C17 C22 H22 120.3
C20 C23 H23A 109.5
C20 C23 H23B 109.5
H23A C23 H23B 109.5
C20 C23 H23C 109.5
H23A C23 H23C 109.5
H23B C23 H23C 109.5

loop_
_geom_bond_atom_site_label_1
_geom_bond_atom_site_label_2
_geom_bond_distance
S1 O4 1.4324(13)
S1 O3 1.4380(13)
S1 N1 1.6658(15)
S1 C17 1.7453(19)
O1 C7 1.414(2)
O1 C8 1.421(2)
O2 C11 1.374(2)
O2 C16 1.421(2)
N1 C14 1.450(2)
N1 C15 1.477(2)
C1 C2 1.396(2)
C1 C6 1.403(2)
C1 C9 1.483(2)
C2 C3 1.386(2)
C2 C8 1.508(2)
C3 C4 1.375(2)
C3 C7 1.497(3)
C4 C5 1.379(2)
C4 H4 0.9300
C5 C6 1.391(2)
C5 H5 0.9300
C6 C15 1.501(2)
C7 H7A 0.9700
C7 H7B 0.9700
C8 H8A 0.9700
C8 H8B 0.9700
C9 C14 1.391(2)
C9 C10 1.403(2)
C10 C11 1.382(2)
C10 H10 0.9300
C11 C12 1.380(2)
C12 C13 1.379(2)
C12 H12 0.9300
C13 C14 1.387(2)
C13 H13 0.9300
C15 H15A 0.9700
C15 H15B 0.9700
C16 H16A 0.9600
C16 H16B 0.9600
C16 H16C 0.9600
C17 C22 1.387(2)
C17 C18 1.387(2)
C18 C19 1.376(2)
C18 H18 0.9300
C19 C20 1.385(3)
C19 H19 0.9300
C20 C21 1.386(3)
C20 C23 1.507(3)
C21 C22 1.373(2)
C21 H21 0.9300
C22 H22 0.9300
C23 H23A 0.9600
C23 H23B 0.9600
C23 H23C 0.9600
